data_1504145
loop_
_publ_author_name
'Isobe, Hiroyuki'
'Hitosugi, Shunpei'
'Matsuno, Taisuke'
'Iwamoto, Takeaki'
'Ichikawa, Junji'

_publ_section_title
;
 Concise synthesis of halogenated chrysenes ([4]phenacenes) that favor
 pi-stack packing in single crystals.
;
_journal_issue 17
_journal_name_full 'Organic letters'
_journal_page_first 4026
_journal_page_last 4028
_journal_paper_doi 10.1021/ol901693y
_journal_volume 11
_journal_year 2009
_chemical_formula_sum 'C40 H40'
_chemical_formula_weight 520.72
_chemical_name_systematic
;

 ?

;
_space_group_IT_number 2
_symmetry_cell_setting triclinic
_symmetry_space_group_name_Hall '-P 1'
_symmetry_space_group_name_H-M 'P -1'
_atom_sites_solution_hydrogens geom
_atom_sites_solution_primary direct
_atom_sites_solution_secondary difmap
_audit_creation_method SHELXL-97
_cell_angle_alpha 102.3750(10)
_cell_angle_beta 92.892(2)
_cell_angle_gamma 106.548(2)
_cell_formula_units_Z 2
_cell_length_a 10.4320(18)
_cell_length_b 11.282(2)
_cell_length_c 13.320(2)
_cell_measurement_reflns_used 3610
_cell_measurement_temperature 223(2)
_cell_measurement_theta_max 0.00
_cell_measurement_theta_min 0.00
_cell_volume 1457.4(4)
_computing_cell_refinement 'Bruker SMART'
_computing_data_collection 'Bruker SMART'
_computing_data_reduction 'Bruker SAINT'
_computing_molecular_graphics 'Bruker SHELXTL'
_computing_publication_material 'Bruker SHELXTL'
_computing_structure_refinement 'SHELXL-97 (Sheldrick, 1997)'
_computing_structure_solution 'SHELXS-97 (Sheldrick, 1990)'
_diffrn_ambient_temperature 223(2)
_diffrn_measured_fraction_theta_full 0.995
_diffrn_measured_fraction_theta_max 0.995
_diffrn_measurement_device_type 'CCD area detector'
_diffrn_measurement_method 'phi and omega scans'
_diffrn_radiation_monochromator graphite
_diffrn_radiation_source 'fine-focus sealed tube'
_diffrn_radiation_type MoK\a
_diffrn_radiation_wavelength 0.71073
_diffrn_reflns_av_R_equivalents 0.0238
_diffrn_reflns_av_sigmaI/netI 0.0295
_diffrn_reflns_limit_h_max 12
_diffrn_reflns_limit_h_min -12
_diffrn_reflns_limit_k_max 13
_diffrn_reflns_limit_k_min -13
_diffrn_reflns_limit_l_max 15
_diffrn_reflns_limit_l_min -15
_diffrn_reflns_number 14048
_diffrn_reflns_theta_full 25.03
_diffrn_reflns_theta_max 25.03
_diffrn_reflns_theta_min 1.58
_exptl_absorpt_coefficient_mu 0.067
_exptl_absorpt_correction_T_max 0.9987
_exptl_absorpt_correction_T_min 0.9816
_exptl_absorpt_correction_type none
_exptl_crystal_density_diffrn 1.187
_exptl_crystal_density_method 'not measured'
_exptl_crystal_F_000 560
_exptl_crystal_size_max 0.28
_exptl_crystal_size_mid 0.10
_exptl_crystal_size_min 0.02
_refine_diff_density_max 0.313
_refine_diff_density_min -0.298
_refine_diff_density_rms 0.037
_refine_ls_extinction_method none
_refine_ls_goodness_of_fit_ref 2.590
_refine_ls_hydrogen_treatment constr
_refine_ls_matrix_type full
_refine_ls_number_parameters 369
_refine_ls_number_reflns 5136
_refine_ls_number_restraints 0
_refine_ls_restrained_S_all 2.590
_refine_ls_R_factor_all 0.0893
_refine_ls_R_factor_gt 0.0582
_refine_ls_shift/su_max 0.124
_refine_ls_shift/su_mean 0.015
_refine_ls_structure_factor_coef Fsqd
_refine_ls_weighting_details 'calc w=1/[\s^2^(Fo^2^)+(0.0000P)^2^+0.0000P] where P=(Fo^2^+2Fc^2^)/3'
_refine_ls_weighting_scheme calc
_refine_ls_wR_factor_gt 0.0778
_refine_ls_wR_factor_ref 0.0799
_reflns_number_gt 3535
_reflns_number_total 5136
_reflns_threshold_expression >2sigma(I)
_cod_data_source_file ol901693y_si_008.cif
_cod_data_source_block sh04
_cod_depositor_comments
;
The following automatic conversions were performed:

'_symmetry_cell_setting' value 'Triclinic' changed to 'triclinic'
according to /home/saulius/struct/CIF-dictionaries/cif_core.dic
dictionary named 'cif_core.dic' version 2.4.2 from 2011-04-26.

Automatic conversion script
Id: cif_fix_values 1715 2011-07-08 13:25:40Z adriana 
;
_cod_original_cell_volume 1457.5(4)
_cod_original_sg_symbol_H-M P-1
_cod_database_code 1504145

loop_
_symmetry_equiv_pos_as_xyz
'x, y, z'
'-x, -y, -z'

loop_
_atom_site_label
_atom_site_type_symbol
_atom_site_fract_x
_atom_site_fract_y
_atom_site_fract_z
_atom_site_U_iso_or_equiv
_atom_site_adp_type
_atom_site_occupancy
_atom_site_symmetry_multiplicity
_atom_site_calc_flag
_atom_site_refinement_flags
C18 C 0.29209(18) 0.60112(17) 0.22958(14) 0.0339(5) Uani 1 1 d .
C14 C 0.10845(19) 0.62973(17) -0.05630(14) 0.0353(5) Uani 1 1 d .
C20 C 0.33369(18) 0.66452(17) 0.41952(14) 0.0366(5) Uani 1 1 d .
C28 C 0.19404(18) 0.46762(17) -0.15483(14) 0.0393(5) Uani 1 1 d .
H28 H 0.2450 0.4108 -0.1566 0.047 Uiso 1 1 calc R
C15 C 0.09480(19) 0.70843(17) 0.04064(15) 0.0371(5) Uani 1 1 d .
C12 C 0.05410(19) 0.55643(18) -0.24267(15) 0.0431(5) Uani 1 1 d .
H12 H 0.0097 0.5612 -0.3042 0.052 Uiso 1 1 calc R
C19 C 0.28634(18) 0.68002(17) 0.32608(14) 0.0379(5) Uani 1 1 d .
H19 H 0.2484 0.7464 0.3267 0.045 Uiso 1 1 calc R
C26 C 0.24970(18) 0.53681(17) 0.03903(14) 0.0348(5) Uani 1 1 d .
C23 C 0.35564(18) 0.50570(17) 0.22940(14) 0.0361(5) Uani 1 1 d .
C8 C 0.13765(19) 0.38496(17) -0.34861(14) 0.0320(5) Uani 1 1 d .
C17 C 0.23395(18) 0.61335(16) 0.13228(14) 0.0340(5) Uani 1 1 d .
C13 C 0.04318(19) 0.63266(17) -0.15033(15) 0.0426(5) Uani 1 1 d .
H13 H -0.0092 0.6882 -0.1499 0.051 Uiso 1 1 calc R
C11 C 0.13014(19) 0.47152(17) -0.24711(15) 0.0382(5) Uani 1 1 d .
C21 C 0.38700(19) 0.56342(18) 0.41711(15) 0.0440(6) Uani 1 1 d .
H21 H 0.4147 0.5470 0.4796 0.053 Uiso 1 1 calc R
C27 C 0.18632(19) 0.54523(17) -0.05770(14) 0.0354(5) Uani 1 1 d .
C16 C 0.15592(18) 0.69813(16) 0.12914(14) 0.0391(5) Uani 1 1 d .
H16 H 0.1464 0.7497 0.1921 0.047 Uiso 1 1 calc R
C31 C 0.33300(18) 0.75574(17) 0.52096(14) 0.0320(5) Uani 1 1 d .
C24 C 0.37467(19) 0.43126(17) 0.13281(15) 0.0396(5) Uani 1 1 d .
C32 C 0.31631(19) 0.71566(18) 0.61022(15) 0.0441(5) Uani 1 1 d .
H32 H 0.2991 0.6288 0.6087 0.053 Uiso 1 1 calc R
C5 C 0.1509(2) 0.21940(17) -0.53743(14) 0.0399(5) Uani 1 1 d .
C22 C 0.39947(19) 0.48825(17) 0.32541(15) 0.0435(6) Uani 1 1 d .
H22 H 0.4385 0.4229 0.3264 0.052 Uiso 1 1 calc R
C4 C 0.1519(2) 0.12361(18) -0.63862(14) 0.0451(6) Uani 1 1 d .
C6 C 0.0404(2) 0.26256(18) -0.52006(15) 0.0477(6) Uani 1 1 d .
H6 H -0.0329 0.2355 -0.5722 0.057 Uiso 1 1 calc R
C9 C 0.2484(2) 0.34586(17) -0.36486(14) 0.0466(6) Uani 1 1 d .
H9 H 0.3211 0.3742 -0.3121 0.056 Uiso 1 1 calc R
C33 C 0.32471(19) 0.80307(19) 0.70419(15) 0.0488(6) Uani 1 1 d .
H33 H 0.3131 0.7735 0.7650 0.059 Uiso 1 1 calc R
C25 C 0.32531(18) 0.45034(17) 0.04310(15) 0.0407(5) Uani 1 1 d .
H25 H 0.3420 0.4039 -0.0197 0.049 Uiso 1 1 calc R
C36 C 0.3547(2) 0.88077(19) 0.52476(14) 0.0498(6) Uani 1 1 d .
H36 H 0.3648 0.9089 0.4633 0.060 Uiso 1 1 calc R
C10 C 0.2570(2) 0.26449(17) -0.45815(15) 0.0464(6) Uani 1 1 d .
H10 H 0.3355 0.2402 -0.4672 0.056 Uiso 1 1 calc R
C29 C 0.01100(19) 0.79798(17) 0.04375(14) 0.0500(6) Uani 1 1 d .
H29A H 0.0086 0.8393 0.1151 0.075 Uiso 1 1 calc R
H29B H -0.0799 0.7503 0.0117 0.075 Uiso 1 1 calc R
H29C H 0.0504 0.8619 0.0065 0.075 Uiso 1 1 calc R
C35 C 0.3625(2) 0.96892(18) 0.61758(16) 0.0547(6) Uani 1 1 d .
H35 H 0.3767 1.0549 0.6172 0.066 Uiso 1 1 calc R
C34 C 0.34976(19) 0.93272(19) 0.71031(15) 0.0418(5) Uani 1 1 d .
C7 C 0.0351(2) 0.34505(18) -0.42730(15) 0.0478(6) Uani 1 1 d .
H7 H -0.0407 0.3738 -0.4188 0.057 Uiso 1 1 calc R
C37 C 0.3699(2) 1.02932(19) 0.81436(15) 0.0474(6) Uani 1 1 d .
C30 C 0.4484(2) 0.33367(18) 0.13020(14) 0.0540(6) Uani 1 1 d .
H30A H 0.4632 0.3018 0.0595 0.081 Uiso 1 1 calc R
H30B H 0.3950 0.2637 0.1563 0.081 Uiso 1 1 calc R
H30C H 0.5344 0.3727 0.1731 0.081 Uiso 1 1 calc R
C3 C 0.1061(2) 0.16729(19) -0.73088(14) 0.0596(6) Uani 1 1 d .
H3A H 0.1110 0.1087 -0.7945 0.089 Uiso 1 1 calc R
H3B H 0.1641 0.2519 -0.7295 0.089 Uiso 1 1 calc R
H3C H 0.0140 0.1691 -0.7274 0.089 Uiso 1 1 calc R
C1 C 0.2911(2) 0.1089(2) -0.65196(15) 0.0696(7) Uani 1 1 d .
H1A H 0.3200 0.0765 -0.5958 0.104 Uiso 1 1 calc R
H1B H 0.3544 0.1910 -0.6511 0.104 Uiso 1 1 calc R
H1C H 0.2874 0.0497 -0.7175 0.104 Uiso 1 1 calc R
C38 C 0.2748(2) 0.9794(2) 0.88795(16) 0.1013(10) Uani 1 1 d .
H38A H 0.1825 0.9592 0.8572 0.152 Uiso 1 1 calc R
H38B H 0.2904 1.0437 0.9524 0.152 Uiso 1 1 calc R
H38C H 0.2903 0.9032 0.9016 0.152 Uiso 1 1 calc R
C2 C 0.0532(2) -0.00565(18) -0.63591(15) 0.0772(8) Uani 1 1 d .
H2A H 0.0830 -0.0342 -0.5777 0.116 Uiso 1 1 calc R
H2B H 0.0502 -0.0675 -0.6997 0.116 Uiso 1 1 calc R
H2C H -0.0359 0.0030 -0.6286 0.116 Uiso 1 1 calc R
C40 C 0.3520(3) 1.1545(2) 0.80080(16) 0.1092(11) Uani 1 1 d .
H40A H 0.2616 1.1393 0.7684 0.164 Uiso 1 1 calc R
H40B H 0.4169 1.1905 0.7574 0.164 Uiso 1 1 calc R
H40C H 0.3662 1.2136 0.8680 0.164 Uiso 1 1 calc R
C39 C 0.5131(2) 1.0576(2) 0.86252(16) 0.0890(9) Uani 1 1 d .
H39A H 0.5291 1.1203 0.9279 0.134 Uiso 1 1 calc R
H39B H 0.5752 1.0908 0.8162 0.134 Uiso 1 1 calc R
H39C H 0.5270 0.9800 0.8743 0.134 Uiso 1 1 calc R

loop_
_atom_site_aniso_label
_atom_site_aniso_U_11
_atom_site_aniso_U_22
_atom_site_aniso_U_33
_atom_site_aniso_U_23
_atom_site_aniso_U_13
_atom_site_aniso_U_12
C18 0.0358(12) 0.0318(12) 0.0316(12) 0.0046(10) 0.0026(10) 0.0088(10)
C14 0.0404(13) 0.0319(12) 0.0319(13) 0.0073(10) 0.0044(10) 0.0082(10)
C20 0.0360(13) 0.0372(12) 0.0355(13) 0.0076(10) 0.0007(10) 0.0109(10)
C28 0.0427(14) 0.0381(12) 0.0386(13) 0.0089(11) 0.0072(11) 0.0145(11)
C15 0.0425(13) 0.0338(12) 0.0364(13) 0.0091(10) 0.0053(10) 0.0128(10)
C12 0.0528(15) 0.0452(13) 0.0328(13) 0.0119(11) 0.0028(11) 0.0156(12)
C19 0.0429(13) 0.0349(12) 0.0379(13) 0.0066(10) 0.0024(10) 0.0168(10)
C26 0.0389(13) 0.0333(12) 0.0308(12) 0.0046(10) 0.0044(10) 0.0111(10)
C23 0.0349(13) 0.0346(12) 0.0350(13) 0.0026(10) 0.0008(10) 0.0093(10)
C8 0.0340(13) 0.0357(12) 0.0274(12) 0.0086(10) 0.0042(10) 0.0112(10)
C17 0.0369(13) 0.0298(11) 0.0342(13) 0.0064(10) 0.0038(10) 0.0094(10)
C13 0.0541(15) 0.0405(13) 0.0369(13) 0.0103(11) 0.0050(11) 0.0193(11)
C11 0.0405(14) 0.0363(13) 0.0369(13) 0.0108(10) 0.0052(11) 0.0087(11)
C21 0.0522(15) 0.0451(13) 0.0353(13) 0.0061(11) -0.0040(11) 0.0201(12)
C27 0.0408(13) 0.0326(12) 0.0313(12) 0.0066(10) 0.0041(10) 0.0096(10)
C16 0.0477(14) 0.0349(12) 0.0318(13) 0.0011(10) 0.0054(11) 0.0132(11)
C31 0.0340(12) 0.0337(12) 0.0288(12) 0.0090(10) -0.0015(10) 0.0107(10)
C24 0.0396(13) 0.0388(13) 0.0404(14) 0.0041(11) 0.0016(11) 0.0163(11)
C32 0.0515(14) 0.0334(12) 0.0454(14) 0.0040(11) 0.0042(11) 0.0141(11)
C5 0.0477(14) 0.0386(13) 0.0354(13) 0.0103(10) 0.0056(11) 0.0150(11)
C22 0.0510(14) 0.0396(13) 0.0405(14) 0.0033(11) -0.0033(11) 0.0206(11)
C4 0.0610(16) 0.0452(14) 0.0324(13) 0.0093(10) 0.0076(12) 0.0209(12)
C6 0.0442(14) 0.0579(15) 0.0402(14) 0.0068(11) -0.0005(11) 0.0188(12)
C9 0.0584(16) 0.0471(14) 0.0302(13) 0.0052(10) -0.0032(11) 0.0142(12)
C33 0.0577(15) 0.0528(15) 0.0389(14) 0.0173(12) 0.0050(11) 0.0166(12)
C25 0.0467(14) 0.0415(13) 0.0339(13) 0.0020(10) 0.0063(11) 0.0183(11)
C36 0.0704(17) 0.0515(14) 0.0270(13) 0.0064(11) 0.0020(11) 0.0206(13)
C10 0.0490(15) 0.0517(14) 0.0430(14) 0.0103(11) 0.0024(12) 0.0237(12)
C29 0.0673(16) 0.0506(14) 0.0379(13) 0.0072(10) 0.0053(11) 0.0296(13)
C35 0.0847(18) 0.0375(13) 0.0450(15) 0.0119(11) 0.0089(13) 0.0219(13)
C34 0.0411(13) 0.0448(13) 0.0386(13) 0.0074(11) 0.0022(11) 0.0140(11)
C7 0.0488(15) 0.0512(14) 0.0449(14) 0.0039(11) 0.0093(12) 0.0223(12)
C37 0.0516(15) 0.0488(14) 0.0358(14) -0.0034(11) 0.0003(11) 0.0166(12)
C30 0.0661(16) 0.0569(15) 0.0437(14) 0.0025(11) 0.0028(12) 0.0337(13)
C3 0.0746(17) 0.0664(15) 0.0388(14) 0.0101(11) 0.0014(12) 0.0258(13)
C1 0.0864(19) 0.0886(19) 0.0514(16) 0.0106(13) 0.0144(14) 0.0574(16)
C38 0.102(2) 0.104(2) 0.0534(17) -0.0191(15) 0.0321(16) -0.0122(18)
C2 0.125(2) 0.0439(15) 0.0523(16) 0.0007(11) 0.0211(15) 0.0152(15)
C40 0.203(3) 0.081(2) 0.0560(18) -0.0121(14) -0.0075(18) 0.086(2)
C39 0.0727(19) 0.101(2) 0.0654(18) -0.0282(15) -0.0094(15) 0.0219(16)

loop_
_atom_type_symbol
_atom_type_description
_atom_type_scat_dispersion_real
_atom_type_scat_dispersion_imag
_atom_type_scat_source
C C 0.0033 0.0016 'International Tables Vol C Tables 4.2.6.8 and 6.1.1.4'
H H 0.0000 0.0000 'International Tables Vol C Tables 4.2.6.8 and 6.1.1.4'

loop_
_geom_angle_atom_site_label_1
_geom_angle_atom_site_label_2
_geom_angle_atom_site_label_3
_geom_angle
C19 C18 C23 117.83(18)
C19 C18 C17 122.59(18)
C23 C18 C17 119.57(17)
C13 C14 C27 118.79(18)
C13 C14 C15 121.31(19)
C27 C14 C15 119.89(18)
C19 C20 C21 117.48(18)
C19 C20 C31 121.62(18)
C21 C20 C31 120.86(18)
C11 C28 C27 123.17(19)
C11 C28 H28 118.4
C27 C28 H28 118.4
C16 C15 C14 118.70(19)
C16 C15 C29 120.66(18)
C14 C15 C29 120.63(18)
C13 C12 C11 121.29(19)
C13 C12 H12 119.4
C11 C12 H12 119.4
C20 C19 C18 123.24(19)
C20 C19 H19 118.4
C18 C19 H19 118.4
C17 C26 C25 118.23(18)
C17 C26 C27 119.45(18)
C25 C26 C27 122.30(17)
C22 C23 C18 118.19(18)
C22 C23 C24 122.18(19)
C18 C23 C24 119.63(18)
C9 C8 C7 117.89(19)
C9 C8 C11 120.83(18)
C7 C8 C11 121.28(19)
C26 C17 C16 118.63(18)
C26 C17 C18 119.63(18)
C16 C17 C18 121.69(17)
C12 C13 C14 121.55(19)
C12 C13 H13 119.2
C14 C13 H13 119.2
C28 C11 C12 117.49(18)
C28 C11 C8 121.64(18)
C12 C11 C8 120.85(18)
C22 C21 C20 121.06(19)
C22 C21 H21 119.5
C20 C21 H21 119.5
C28 C27 C14 117.72(18)
C28 C27 C26 122.61(19)
C14 C27 C26 119.61(17)
C15 C16 C17 123.72(18)
C15 C16 H16 118.1
C17 C16 H16 118.1
C36 C31 C32 118.73(18)
C36 C31 C20 119.86(17)
C32 C31 C20 121.36(18)
C25 C24 C23 118.86(19)
C25 C24 C30 120.31(18)
C23 C24 C30 120.83(18)
C31 C32 C33 120.36(19)
C31 C32 H32 119.8
C33 C32 H32 119.8
C10 C5 C6 116.47(18)
C10 C5 C4 122.74(19)
C6 C5 C4 120.77(19)
C21 C22 C23 121.95(19)
C21 C22 H22 119.0
C23 C22 H22 119.0
C3 C4 C1 108.18(17)
C3 C4 C2 109.40(17)
C1 C4 C2 109.23(18)
C3 C4 C5 109.88(17)
C1 C4 C5 112.35(17)
C2 C4 C5 107.77(16)
C7 C6 C5 121.68(19)
C7 C6 H6 119.2
C5 C6 H6 119.2
C8 C9 C10 121.81(19)
C8 C9 H9 119.1
C10 C9 H9 119.1
C32 C33 C34 121.91(19)
C32 C33 H33 119.0
C34 C33 H33 119.0
C24 C25 C26 123.68(19)
C24 C25 H25 118.2
C26 C25 H25 118.2
C31 C36 C35 121.63(19)
C31 C36 H36 119.2
C35 C36 H36 119.2
C5 C10 C9 120.72(19)
C5 C10 H10 119.6
C9 C10 H10 119.6
C15 C29 H29A 109.5
C15 C29 H29B 109.5
H29A C29 H29B 109.5
C15 C29 H29C 109.5
H29A C29 H29C 109.5
H29B C29 H29C 109.5
C34 C35 C36 121.46(19)
C34 C35 H35 119.3
C36 C35 H35 119.3
C35 C34 C33 115.88(18)
C35 C34 C37 122.36(19)
C33 C34 C37 121.66(19)
C8 C7 C6 121.4(2)
C8 C7 H7 119.3
C6 C7 H7 119.3
C38 C37 C39 108.77(19)
C38 C37 C40 108.71(19)
C39 C37 C40 107.4(2)
C38 C37 C34 112.26(18)
C39 C37 C34 107.87(17)
C40 C37 C34 111.67(18)
C24 C30 H30A 109.5
C24 C30 H30B 109.5
H30A C30 H30B 109.5
C24 C30 H30C 109.5
H30A C30 H30C 109.5
H30B C30 H30C 109.5
C4 C3 H3A 109.5
C4 C3 H3B 109.5
H3A C3 H3B 109.5
C4 C3 H3C 109.5
H3A C3 H3C 109.5
H3B C3 H3C 109.5
C4 C1 H1A 109.5
C4 C1 H1B 109.5
H1A C1 H1B 109.5
C4 C1 H1C 109.5
H1A C1 H1C 109.5
H1B C1 H1C 109.5
C37 C38 H38A 109.5
C37 C38 H38B 109.5
H38A C38 H38B 109.5
C37 C38 H38C 109.5
H38A C38 H38C 109.5
H38B C38 H38C 109.5
C4 C2 H2A 109.5
C4 C2 H2B 109.5
H2A C2 H2B 109.5
C4 C2 H2C 109.5
H2A C2 H2C 109.5
H2B C2 H2C 109.5
C37 C40 H40A 109.5
C37 C40 H40B 109.5
H40A C40 H40B 109.5
C37 C40 H40C 109.5
H40A C40 H40C 109.5
H40B C40 H40C 109.5
C37 C39 H39A 109.5
C37 C39 H39B 109.5
H39A C39 H39B 109.5
C37 C39 H39C 109.5
H39A C39 H39C 109.5
H39B C39 H39C 109.5

loop_
_geom_bond_atom_site_label_1
_geom_bond_atom_site_label_2
_geom_bond_distance
C18 C19 1.413(2)
C18 C23 1.416(2)
C18 C17 1.453(2)
C14 C13 1.406(2)
C14 C27 1.416(2)
C14 C15 1.441(2)
C20 C19 1.380(2)
C20 C21 1.400(2)
C20 C31 1.515(2)
C28 C11 1.384(2)
C28 C27 1.419(2)
C28 H28 0.9400
C15 C16 1.355(2)
C15 C29 1.508(2)
C12 C13 1.372(2)
C12 C11 1.401(2)
C12 H12 0.9400
C19 H19 0.9400
C26 C17 1.399(2)
C26 C25 1.426(2)
C26 C27 1.452(2)
C23 C22 1.408(2)
C23 C24 1.435(2)
C8 C9 1.360(2)
C8 C7 1.362(2)
C8 C11 1.509(2)
C17 C16 1.427(2)
C13 H13 0.9400
C21 C22 1.365(2)
C21 H21 0.9400
C16 H16 0.9400
C31 C36 1.353(2)
C31 C32 1.362(2)
C24 C25 1.360(2)
C24 C30 1.508(2)
C32 C33 1.399(2)
C32 H32 0.9400
C5 C10 1.389(2)
C5 C6 1.385(2)
C5 C4 1.539(2)
C22 H22 0.9400
C4 C3 1.522(2)
C4 C1 1.523(3)
C4 C2 1.536(2)
C6 C7 1.392(2)
C6 H6 0.9400
C9 C10 1.402(2)
C9 H9 0.9400
C33 C34 1.394(2)
C33 H33 0.9400
C25 H25 0.9400
C36 C35 1.393(2)
C36 H36 0.9400
C10 H10 0.9400
C29 H29A 0.9700
C29 H29B 0.9700
C29 H29C 0.9700
C35 C34 1.383(2)
C35 H35 0.9400
C34 C37 1.532(2)
C7 H7 0.9400
C37 C38 1.509(3)
C37 C39 1.514(3)
C37 C40 1.523(3)
C30 H30A 0.9700
C30 H30B 0.9700
C30 H30C 0.9700
C3 H3A 0.9700
C3 H3B 0.9700
C3 H3C 0.9700
C1 H1A 0.9700
C1 H1B 0.9700
C1 H1C 0.9700
C38 H38A 0.9700
C38 H38B 0.9700
C38 H38C 0.9700
C2 H2A 0.9700
C2 H2B 0.9700
C2 H2C 0.9700
C40 H40A 0.9700
C40 H40B 0.9700
C40 H40C 0.9700
C39 H39A 0.9700
C39 H39B 0.9700
C39 H39C 0.9700
